data_7213029
loop_
_publ_author_name
'Crabb, Derek L.'
'McCullough, Kevin J.'
'Preston, Peter N.'
'Rosair, Georgina M.'
'Bishop, Brian C.'
'Wright, Stanley H. B.'
'Clegg, William'
'Coles, Simon'

_publ_section_title
;
 Preparation of [1,2,4]triazoloquinazolinium betaines and molecular
 rearrangements of putative [1,2,4]triazolo[4,3-a][1,3,5]triazinium
 betaines
;
_journal_issue 11
_journal_name_full 'Journal of the Chemical Society, Perkin Transactions 1'
_journal_page_first 1517
_journal_paper_doi 10.1039/a900941h
_journal_year 1999
_chemical_formula_sum 'C17 H15 N5'
_chemical_formula_weight 289.34
_chemical_name_systematic
; 
 ? 
;
_space_group_IT_number 14
_symmetry_cell_setting monoclinic
_symmetry_space_group_name_Hall '-P 2yn'
_symmetry_space_group_name_H-M 'P 1 21/n 1'
_atom_sites_solution_hydrogens geom
_atom_sites_solution_primary direct
_atom_sites_solution_secondary difmap
_audit_creation_method SHELXL
_cell_angle_alpha 90.00
_cell_angle_beta 101.377(12)
_cell_angle_gamma 90.00
_cell_formula_units_Z 4
_cell_length_a 9.7511(7)
_cell_length_b 7.3223(12)
_cell_length_c 20.122(5)
_cell_measurement_temperature 140(2)
_cell_volume 1408.5(4)
_computing_cell_refinement 'Siemens XSCANS'
_computing_data_collection 'Siemens XSCANS'
_computing_data_reduction 'Siemens SHELXTL'
_computing_molecular_graphics 'Siemens SHELXTL'
_computing_publication_material 'Siemens SHELXTL'
_computing_structure_refinement 'SHELXL-93 (Sheldrick, 1993)'
_computing_structure_solution 'SHELXS-86 (Sheldrick, 1990)'
_diffrn_ambient_temperature 140(2)
_diffrn_measurement_device 'Siemens P4'
_diffrn_measurement_method '\w scans'
_diffrn_radiation_monochromator graphite
_diffrn_radiation_source 'fine-focus sealed tube'
_diffrn_radiation_type MoK\a
_diffrn_radiation_wavelength 0.71069
_diffrn_reflns_av_R_equivalents 0.0677
_diffrn_reflns_av_sigmaI/netI 0.0589
_diffrn_reflns_limit_h_max 10
_diffrn_reflns_limit_h_min -10
_diffrn_reflns_limit_k_max 5
_diffrn_reflns_limit_k_min -8
_diffrn_reflns_limit_l_max 21
_diffrn_reflns_limit_l_min -21
_diffrn_reflns_number 5617
_diffrn_reflns_theta_max 24.85
_diffrn_reflns_theta_min 2.06
_exptl_absorpt_coefficient_mu 0.086
_exptl_absorpt_correction_type none
_exptl_crystal_colour 'dark red'
_exptl_crystal_density_diffrn 1.364
_exptl_crystal_description block
_exptl_crystal_F_000 608
_exptl_crystal_size_max 0.40
_exptl_crystal_size_mid 0.20
_exptl_crystal_size_min 0.15
_refine_diff_density_max 0.247
_refine_diff_density_min -0.208
_refine_diff_density_rms 0.053
_refine_ls_extinction_method none
_refine_ls_goodness_of_fit_all 0.976
_refine_ls_goodness_of_fit_obs 1.077
_refine_ls_matrix_type full
_refine_ls_number_parameters 205
_refine_ls_number_reflns 2097
_refine_ls_number_restraints 0
_refine_ls_restrained_S_all 1.223
_refine_ls_restrained_S_obs 1.077
_refine_ls_R_factor_all 0.0617
_refine_ls_R_factor_obs 0.0437
_refine_ls_shift/esd_max 0.001
_refine_ls_shift/esd_mean 0.000
_refine_ls_structure_factor_coef Fsqd
_refine_ls_weighting_details 'w=1/[\s^2^(Fo^2^)+(0.0598P)^2^+0.0000P] where P=(Fo^2^+2Fc^2^)/3'
_refine_ls_weighting_scheme calc
_refine_ls_wR_factor_all 0.1333
_refine_ls_wR_factor_obs 0.1031
_reflns_number_observed 1661
_reflns_number_total 2100
_reflns_observed_criterion >2sigma(I)
_cod_data_source_file 900941hsup1.cif
_cod_data_source_block compound8a
_cod_depositor_comments
;
The following automatic conversions were performed:

'_symmetry_cell_setting' value 'Monoclinic' changed to 'monoclinic'
according to /home/saulius/struct/CIF-dictionaries/cif_core.dic
dictionary named 'cif_core.dic' version 2.4.2 from 2011-04-26.

Automatic conversion script
Id: cif_fix_values 1891 2012-01-12 08:04:46Z andrius 

The following automatic conversions were performed:

'_refine_ls_weighting_scheme' value 'calc
w=1/[\s^2^(Fo^2^)+(0.0598P)^2^+0.0000P] where P=(Fo^2^+2Fc^2^)/3' was
changed to 'calc'. New tag '_refine_ls_weighting_details' was
created. The value of the new tag was set to
'w=1/[\s^2^(Fo^2^)+(0.0598P)^2^+0.0000P] where P=(Fo^2^+2Fc^2^)/3'.

Automatic conversion script
Id: cif_fix_values 3143 2015-03-26 13:38:13Z robertas 
;
_cod_original_sg_symbol_H-M P2(1)/n
_cod_database_code 7213029

loop_
_symmetry_equiv_pos_as_xyz
'x, y, z'
'-x+1/2, y+1/2, -z+1/2'
'-x, -y, -z'
'x-1/2, -y-1/2, z-1/2'

loop_
_atom_site_aniso_label
_atom_site_aniso_U_11
_atom_site_aniso_U_22
_atom_site_aniso_U_33
_atom_site_aniso_U_23
_atom_site_aniso_U_13
_atom_site_aniso_U_12
N1 0.0229(9) 0.0238(9) 0.0247(10) 0.0015(6) 0.0056(7) -0.0015(6)
N2 0.0167(8) 0.0224(9) 0.0211(9) 0.0016(6) 0.0040(7) -0.0011(6)
N3 0.0184(9) 0.0279(9) 0.0245(10) -0.0010(6) 0.0028(7) 0.0001(6)
N4 0.0215(9) 0.0280(9) 0.0243(10) -0.0002(7) 0.0038(7) -0.0004(6)
N5 0.0225(9) 0.0270(9) 0.0233(10) 0.0002(6) 0.0044(7) 0.0002(6)
C1 0.0234(11) 0.0197(10) 0.0236(11) 0.0037(7) 0.0062(8) -0.0042(8)
C2 0.0185(10) 0.0208(10) 0.0237(11) 0.0020(7) 0.0041(8) -0.0022(7)
C3 0.0190(10) 0.0179(10) 0.0243(11) 0.0052(7) 0.0081(8) -0.0015(7)
C4 0.0222(10) 0.0247(11) 0.0218(11) 0.0031(7) 0.0042(8) -0.0019(8)
C5 0.0197(11) 0.0312(11) 0.0271(12) 0.0080(8) 0.0024(9) 0.0012(8)
C6 0.0208(11) 0.0289(11) 0.0320(12) 0.0071(8) 0.0092(9) 0.0047(8)
C7 0.0258(11) 0.0244(11) 0.0269(11) 0.0014(8) 0.0101(9) -0.0006(8)
C8 0.0216(10) 0.0171(10) 0.0252(11) 0.0038(7) 0.0081(8) -0.0035(7)
C9 0.0201(10) 0.0186(10) 0.0246(11) 0.0010(7) 0.0063(9) -0.0011(7)
C10 0.0238(11) 0.0255(11) 0.0252(11) 0.0035(8) 0.0057(9) -0.0013(8)
C11 0.0272(12) 0.0294(12) 0.0314(13) 0.0016(8) 0.0131(9) 0.0010(8)
C12 0.0391(13) 0.0312(12) 0.0236(12) -0.0020(8) 0.0142(10) -0.0041(9)
C13 0.0338(12) 0.0333(12) 0.0226(12) 0.0008(8) 0.0013(9) -0.0002(9)
C14 0.0257(11) 0.0266(11) 0.0284(12) -0.0014(8) 0.0041(9) 0.0034(8)
C15 0.0213(10) 0.0197(10) 0.0248(11) 0.0011(7) 0.0057(8) -0.0028(7)
C16 0.0206(11) 0.0376(13) 0.0345(13) -0.0041(9) -0.0003(9) 0.0018(8)
C17 0.0269(11) 0.0355(12) 0.0269(12) -0.0017(8) 0.0052(9) 0.0012(8)

loop_
_atom_site_label
_atom_site_type_symbol
_atom_site_fract_x
_atom_site_fract_y
_atom_site_fract_z
_atom_site_U_iso_or_equiv
_atom_site_thermal_displace_type
_atom_site_occupancy
_atom_site_calc_flag
_atom_site_refinement_flags
N1 N 0.3161(2) 0.2277(2) 0.87847(7) 0.0237(4) Uani 1 d .
N2 N 0.42370(14) 0.2886(2) 0.99601(7) 0.0201(4) Uani 1 d .
N3 N 0.20715(15) 0.3630(2) 0.96291(7) 0.0238(4) Uani 1 d .
N4 N 0.2378(2) 0.4081(2) 1.03105(8) 0.0247(4) Uani 1 d .
N5 N 0.4604(2) 0.3729(2) 1.11154(8) 0.0243(4) Uani 1 d .
C1 C 0.4343(2) 0.1542(2) 0.86944(9) 0.0220(4) Uani 1 d .
C2 C 0.3158(2) 0.2916(2) 0.94176(9) 0.0210(4) Uani 1 d .
C3 C 0.5532(2) 0.2152(2) 0.98837(9) 0.0199(4) Uani 1 d .
C4 C 0.6695(2) 0.2083(2) 1.04111(9) 0.0229(4) Uani 1 d .
H4 H 0.6653(2) 0.2550(2) 1.08471(9) 0.028 Uiso 1 calc R
C5 C 0.7917(2) 0.1314(2) 1.02825(10) 0.0263(5) Uani 1 d .
H5 H 0.8720(2) 0.1261(2) 1.06363(10) 0.032 Uiso 1 calc R
C6 C 0.7991(2) 0.0621(2) 0.96482(9) 0.0267(5) Uani 1 d .
H6 H 0.8839(2) 0.0098(2) 0.95728(9) 0.032 Uiso 1 calc R
C7 C 0.6835(2) 0.0690(2) 0.91271(10) 0.0251(5) Uani 1 d .
H7 H 0.6890(2) 0.0210(2) 0.86945(10) 0.030 Uiso 1 calc R
C8 C 0.5579(2) 0.1466(2) 0.92329(9) 0.0208(4) Uani 1 d .
C9 C 0.3737(2) 0.3625(2) 1.05269(9) 0.0208(4) Uani 1 d .
C10 C 0.2975(2) 0.5377(2) 1.17387(10) 0.0247(5) Uani 1 d .
H10 H 0.2243(2) 0.5453(2) 1.13509(10) 0.030 Uiso 1 calc R
C11 C 0.2802(2) 0.6154(2) 1.23492(10) 0.0284(5) Uani 1 d .
H11 H 0.1953(2) 0.6770(2) 1.23688(10) 0.034 Uiso 1 calc R
C12 C 0.3835(2) 0.6048(2) 1.29266(10) 0.0302(5) Uani 1 d .
H12 H 0.3706(2) 0.6591(2) 1.33385(10) 0.036 Uiso 1 calc R
C13 C 0.5069(2) 0.5132(3) 1.28930(10) 0.0305(5) Uani 1 d .
H13 H 0.5785(2) 0.5026(3) 1.32865(10) 0.037 Uiso 1 calc R
C14 C 0.5254(2) 0.4374(2) 1.22874(9) 0.0271(5) Uani 1 d .
H14 H 0.6106(2) 0.3759(2) 1.22735(9) 0.032 Uiso 1 calc R
C15 C 0.4229(2) 0.4483(2) 1.16941(9) 0.0218(4) Uani 1 d .
C16 C 0.0694(2) 0.3981(3) 0.92252(10) 0.0317(5) Uani 1 d G
H161 H 0.0650(16) 0.3527(15) 0.8779(3) 0.038 Uiso 1 d G
H162 H 0.0510(15) 0.5256(4) 0.9206(7) 0.038 Uiso 1 d G
H163 H 0.0015(12) 0.3377(15) 0.9426(7) 0.038 Uiso 1 d G
C17 C 0.4370(2) 0.0737(3) 0.80176(10) 0.0298(5) Uani 1 d G
H171 H 0.4614(12) -0.0513(5) 0.8088(7) 0.036 Uiso 1 d G
H172 H 0.3478(7) 0.0834(17) 0.7724(6) 0.036 Uiso 1 d G
H173 H 0.5056(10) 0.1320(16) 0.7810(7) 0.036 Uiso 1 d G

loop_
_atom_type_symbol
_atom_type_description
_atom_type_scat_dispersion_real
_atom_type_scat_dispersion_imag
_atom_type_scat_source
C C 0.0033 0.0016 'International Tables Vol C Tables 4.2.6.8 and 6.1.1.4'
H H 0.0000 0.0000 'International Tables Vol C Tables 4.2.6.8 and 6.1.1.4'
N N 0.0061 0.0033 'International Tables Vol C Tables 4.2.6.8 and 6.1.1.4'

loop_
_geom_angle_atom_site_label_1
_geom_angle_atom_site_label_2
_geom_angle_atom_site_label_3
_geom_angle
C1 N1 C2 115.7(2)
C2 N2 C3 119.16(15)
C2 N2 C9 107.62(14)
C3 N2 C9 133.19(15)
C2 N3 N4 112.47(15)
C2 N3 C16 127.0(2)
N4 N3 C16 120.5(2)
C9 N4 N3 105.44(14)
C9 N5 C15 123.0(2)
N1 C1 C8 122.1(2)
N1 C1 C17 117.5(2)
C8 C1 C17 120.3(2)
N3 C2 N1 126.0(2)
N3 C2 N2 106.9(2)
N1 C2 N2 127.1(2)
C4 C3 N2 122.9(2)
C4 C3 C8 121.5(2)
N2 C3 C8 115.5(2)
C5 C4 C3 118.2(2)
C4 C5 C6 121.5(2)
C7 C6 C5 120.1(2)
C6 C7 C8 120.4(2)
C7 C8 C3 118.3(2)
C7 C8 C1 121.5(2)
C3 C8 C1 120.3(2)
N5 C9 N4 133.7(2)
N5 C9 N2 118.7(2)
N4 C9 N2 107.61(15)
C11 C10 C15 120.3(2)
C12 C11 C10 121.5(2)
C11 C12 C13 118.7(2)
C14 C13 C12 120.1(2)
C13 C14 C15 122.2(2)
C14 C15 N5 115.3(2)
C14 C15 C10 117.1(2)
N5 C15 C10 127.6(2)

loop_
_geom_bond_atom_site_label_1
_geom_bond_atom_site_label_2
_geom_bond_distance
N1 C1 1.316(2)
N1 C2 1.357(2)
N2 C2 1.358(2)
N2 C3 1.408(2)
N2 C9 1.432(2)
N3 C2 1.325(2)
N3 N4 1.384(2)
N3 C16 1.449(2)
N4 C9 1.353(2)
N5 C9 1.314(2)
N5 C15 1.401(2)
C1 C8 1.454(2)
C1 C17 1.489(3)
C3 C4 1.393(3)
C3 C8 1.412(3)
C4 C5 1.387(2)
C5 C6 1.389(3)
C6 C7 1.381(3)
C7 C8 1.405(2)
C10 C11 1.394(3)
C10 C15 1.405(3)
C11 C12 1.382(3)
C12 C13 1.390(3)
C13 C14 1.383(3)
C14 C15 1.400(3)
